data_7012889
loop_
_publ_author_name
'J\"org Haberecht'
'Anja Krummland'
'Frank Breher'
'Bj\"orn Gebhardt'
'Heinz R\"uegger'
'Reinhard Nesper'
'Hansj\"org Gr\"utzmacher'

_publ_section_title
;
 Functionalized borazines as precursors for new silica gels
;
_journal_issue 11
_journal_name_full 'Dalton Trans.'
_journal_page_first 2126
_journal_page_last 2132
_journal_paper_doi 10.1039/b302275g
_journal_year 2003
_chemical_formula_sum 'C6 H6 B3 N3'
_chemical_formula_weight 152.57
_chemical_melting_point 405
_chemical_name_common triethynylborazine
_space_group_IT_number 15
_symmetry_cell_setting monoclinic
_symmetry_space_group_name_Hall '-C 2yc'
_symmetry_space_group_name_H-M 'C 1 2/c 1'
_atom_sites_solution_hydrogens geom
_atom_sites_solution_primary direct
_atom_sites_solution_secondary difmap
_audit_creation_method SHELXL-97
_cell_angle_alpha 90.00
_cell_angle_beta 116.641(2)
_cell_angle_gamma 90.00
_cell_formula_units_Z 8
_cell_length_a 22.792(3)
_cell_length_b 3.9345(5)
_cell_length_c 23.671(3)
_cell_measurement_temperature 293(2)
_cell_volume 1897.3(4)
_computing_molecular_graphics ORTEP32
_computing_structure_refinement 'SHELXL-97 (Sheldrick, 1997)'
_computing_structure_solution 'SHELXS-97 (Sheldrick, 1990)'
_diffrn_ambient_temperature 293(2)
_diffrn_measured_fraction_theta_full 0.895
_diffrn_measured_fraction_theta_max 0.895
_diffrn_measurement_device_type 'Siemens SMART with CCD Area detector'
_diffrn_radiation_monochromator graphite
_diffrn_radiation_source 'fine-focus sealed tube'
_diffrn_radiation_type MoK\a
_diffrn_radiation_wavelength 0.71073
_diffrn_reflns_av_R_equivalents 0.0482
_diffrn_reflns_av_sigmaI/netI 0.0513
_diffrn_reflns_limit_h_max 33
_diffrn_reflns_limit_h_min -34
_diffrn_reflns_limit_k_max 5
_diffrn_reflns_limit_k_min -6
_diffrn_reflns_limit_l_max 26
_diffrn_reflns_limit_l_min -34
_diffrn_reflns_number 8798
_diffrn_reflns_theta_full 32.89
_diffrn_reflns_theta_max 32.89
_diffrn_reflns_theta_min 3.34
_exptl_absorpt_coefficient_mu 0.064
_exptl_absorpt_correction_type empirical(SADABS)
_exptl_crystal_colour colorless
_exptl_crystal_density_diffrn 1.068
_exptl_crystal_density_method 'not measured'
_exptl_crystal_description needle
_exptl_crystal_F_000 624
_exptl_crystal_size_max 0.61
_exptl_crystal_size_mid 0.13
_exptl_crystal_size_min 0.12
_refine_diff_density_max 0.242
_refine_diff_density_min -0.243
_refine_diff_density_rms 0.044
_refine_ls_extinction_method none
_refine_ls_goodness_of_fit_ref 1.067
_refine_ls_hydrogen_treatment mixed
_refine_ls_matrix_type full
_refine_ls_number_parameters 109
_refine_ls_number_reflns 3156
_refine_ls_number_restraints 0
_refine_ls_restrained_S_all 1.067
_refine_ls_R_factor_all 0.0761
_refine_ls_R_factor_gt 0.0525
_refine_ls_shift/su_max 0.003
_refine_ls_shift/su_mean 0.000
_refine_ls_structure_factor_coef Fsqd
_refine_ls_weighting_details 'calc w=1/[\s^2^(Fo^2^)+(0.0832P)^2^+0.0949P] where P=(Fo^2^+2Fc^2^)/3'
_refine_ls_weighting_scheme calc
_refine_ls_wR_factor_gt 0.1495
_refine_ls_wR_factor_ref 0.1641
_reflns_number_gt 2127
_reflns_number_total 3156
_reflns_threshold_expression >2sigma(I)
_cod_data_source_file b302275g.txt
_cod_data_source_block B-triethynylborazine_(4a)
_cod_original_sg_symbol_H-M C2/c
_cod_database_code 7012889

loop_
_symmetry_equiv_pos_as_xyz
'x, y, z'
'-x, y, -z+1/2'
'x+1/2, y+1/2, z'
'-x+1/2, y+1/2, -z+1/2'
'-x, -y, -z'
'x, -y, z-1/2'
'-x+1/2, -y+1/2, -z'
'x+1/2, -y+1/2, z-1/2'

loop_
_atom_site_label
_atom_site_type_symbol
_atom_site_fract_x
_atom_site_fract_y
_atom_site_fract_z
_atom_site_U_iso_or_equiv
_atom_site_adp_type
_atom_site_occupancy
_atom_site_symmetry_multiplicity
_atom_site_calc_flag
_atom_site_refinement_flags
_atom_site_disorder_assembly
_atom_site_disorder_group
N2 N 0.28327(4) 0.0592(2) 0.67616(4) 0.0470(2) Uani 1 1 d . . .
H2A H 0.2519 0.1495 0.6818 0.056 Uiso 1 1 calc R . .
N3 N 0.32630(4) -0.1499(2) 0.60554(4) 0.0486(2) Uani 1 1 d . . .
H3A H 0.3211 -0.1920 0.5679 0.058 Uiso 1 1 calc R . .
N1 N 0.39450(4) -0.1608(3) 0.71916(4) 0.0478(2) Uani 1 1 d . . .
H1A H 0.4313 -0.2063 0.7511 0.057 Uiso 1 1 calc R . .
C21 C 0.20734(6) 0.0807(3) 0.55596(5) 0.0518(3) Uani 1 1 d . . .
B3 B 0.38763(6) -0.2283(3) 0.65774(6) 0.0456(3) Uani 1 1 d . . .
B1 B 0.34293(6) -0.0207(3) 0.73011(5) 0.0438(3) Uani 1 1 d . . .
C11 C 0.35113(5) 0.0395(3) 0.79778(5) 0.0493(3) Uani 1 1 d . . .
B2 B 0.27327(6) -0.0041(3) 0.61343(6) 0.0448(3) Uani 1 1 d . . .
C22 C 0.15676(6) 0.1453(4) 0.51242(6) 0.0666(4) Uani 1 1 d . . .
H22 H 0.1169 0.1963 0.4781 0.080 Uiso 1 1 calc R . .
C31 C 0.44485(5) -0.3854(3) 0.64827(5) 0.0543(3) Uani 1 1 d . . .
C12 C 0.35681(6) 0.0845(4) 0.84936(6) 0.0628(3) Uani 1 1 d . . .
H12 H 0.3613 0.1198 0.8899 0.075 Uiso 1 1 calc R . .
C32 C 0.48901(6) -0.5097(5) 0.64264(7) 0.0735(4) Uani 1 1 d . . .
H32 H 0.5238 -0.6077 0.6382 0.088 Uiso 1 1 calc R . .

loop_
_atom_site_aniso_label
_atom_site_aniso_U_11
_atom_site_aniso_U_22
_atom_site_aniso_U_33
_atom_site_aniso_U_23
_atom_site_aniso_U_13
_atom_site_aniso_U_12
N2 0.0372(4) 0.0589(5) 0.0467(5) -0.0001(4) 0.0204(4) 0.0073(4)
N3 0.0421(4) 0.0627(6) 0.0425(4) -0.0022(4) 0.0202(3) 0.0064(4)
N1 0.0356(4) 0.0611(5) 0.0440(4) 0.0009(4) 0.0155(3) 0.0065(4)
C21 0.0453(5) 0.0629(7) 0.0464(5) 0.0001(5) 0.0199(4) 0.0085(5)
B3 0.0382(5) 0.0504(6) 0.0504(6) -0.0020(5) 0.0217(4) 0.0018(5)
B1 0.0392(6) 0.0491(6) 0.0444(5) -0.0001(5) 0.0198(4) -0.0021(5)
C11 0.0406(5) 0.0602(6) 0.0489(5) -0.0006(5) 0.0217(4) -0.0016(5)
B2 0.0385(5) 0.0496(6) 0.0457(6) 0.0025(5) 0.0184(4) 0.0021(5)
C22 0.0538(7) 0.0880(10) 0.0488(6) 0.0010(6) 0.0146(5) 0.0164(6)
C31 0.0411(5) 0.0677(7) 0.0514(6) -0.0095(5) 0.0183(4) 0.0035(5)
C12 0.0574(7) 0.0849(9) 0.0523(6) -0.0063(6) 0.0301(5) -0.0056(6)
C32 0.0438(6) 0.1020(11) 0.0708(8) -0.0243(8) 0.0222(6) 0.0106(7)

loop_
_atom_type_symbol
_atom_type_description
_atom_type_scat_dispersion_real
_atom_type_scat_dispersion_imag
_atom_type_scat_source
C C 0.0033 0.0016 'International Tables Vol C Tables 4.2.6.8 and 6.1.1.4'
H H 0.0000 0.0000 'International Tables Vol C Tables 4.2.6.8 and 6.1.1.4'
B B 0.0013 0.0007 'International Tables Vol C Tables 4.2.6.8 and 6.1.1.4'
N N 0.0061 0.0033 'International Tables Vol C Tables 4.2.6.8 and 6.1.1.4'

loop_
_geom_angle_atom_site_label_1
_geom_angle_atom_site_label_2
_geom_angle_atom_site_label_3
_geom_angle
_geom_angle_site_symmetry_1
_geom_angle_site_symmetry_3
_geom_angle_publ_flag
B2 N2 B1 122.77(9) . . ?
B3 N3 B2 122.30(9) . . ?
B3 N1 B1 122.65(9) . . ?
C22 C21 B2 179.43(12) . . ?
N1 B3 N3 117.65(9) . . ?
N1 B3 C31 120.75(9) . . ?
N3 B3 C31 121.60(10) . . ?
N2 B1 N1 117.21(9) . . ?
N2 B1 C11 121.31(9) . . ?
N1 B1 C11 121.47(9) . . ?
C12 C11 B1 179.37(11) . . ?
N2 B2 N3 117.40(9) . . ?
N2 B2 C21 121.32(9) . . ?
N3 B2 C21 121.28(9) . . ?
C32 C31 B3 178.15(14) . . ?

loop_
_geom_bond_atom_site_label_1
_geom_bond_atom_site_label_2
_geom_bond_distance
_geom_bond_site_symmetry_2
_geom_bond_publ_flag
N2 B2 1.4195(14) . ?
N2 B1 1.4216(15) . ?
N3 B3 1.4236(15) . ?
N3 B2 1.4239(14) . ?
N1 B3 1.4157(15) . ?
N1 B1 1.4235(14) . ?
C21 C22 1.1791(16) . ?
C21 B2 1.5449(16) . ?
B3 C31 1.5479(15) . ?
B1 C11 1.5454(15) . ?
C11 C12 1.1820(16) . ?
C31 C32 1.1791(16) . ?

loop_
_cod_related_entry_id
_cod_related_entry_database
_cod_related_entry_code
1 ChemSpider 21146212
